data_4316610
loop_
_publ_author_name
'Nadia C. M\"osch-Zanetti'
'Dietmar Wurm'
'Manuel Volpe'
'Ganna Lyashenko'
'Bastian Harum'
'Ferdinand Belaj'
'Judith Baumgartner'

_publ_contact_author_address
; Institute of Chemistry,
  Karl-Franzens University Graz,
  Schubertstr. 1,
  A-8010 Graz,
  Austria
;
_publ_contact_author_email ferdinand.belaj@uni-graz.at
_publ_contact_author_fax 43(316)3809835
_publ_contact_author_name 'Ferdinand Belaj'
_publ_contact_author_phone 43(316)3805288
_publ_section_title
;
 Replacement of an Oxo by an Imido Group in Oxotransferase Model
 Compounds: Influence on the Oxygen Atom Transfer
;
_journal_name_full 'Inorganic Chemistry'
_journal_page_first 8914
_journal_page_last 8921
_journal_paper_doi 10.1021/ic101159g
_journal_volume 49
_journal_year 2010
_chemical_compound_source 'synthetical product'
_chemical_formula_moiety 'C26 H33 Mo N3 O3'
_chemical_formula_sum 'C26 H33 Mo N3 O3'
_chemical_formula_weight 531.49
_chemical_name_systematic ' bis[4-[phenylimino-\kN]-2-pentanonato-\kO]oxo-tert-butylimino-molybdenum(VI)'
_space_group_IT_number 14
_symmetry_cell_setting monoclinic
_symmetry_space_group_name_Hall '-P 2yn'
_symmetry_space_group_name_H-M 'P 1 21/n 1'
_atom_sites_solution_hydrogens geom
_atom_sites_solution_primary direct
_atom_sites_solution_secondary difmap
_audit_creation_method 'manual edited SHELXL-97 .cif file'
_cell_angle_alpha 90.00
_cell_angle_beta 106.305(17)
_cell_angle_gamma 90.00
_cell_formula_units_Z 4
_cell_length_a 10.960(2)
_cell_length_b 20.887(2)
_cell_length_c 11.6976(18)
_cell_measurement_reflns_used 52
_cell_measurement_temperature 95(2)
_cell_measurement_theta_max 19.30
_cell_measurement_theta_min 17.73
_cell_volume 2570.1(7)
_computing_cell_refinement 'local software'
_computing_data_collection 'local software'
_computing_data_reduction 'local software'
_computing_molecular_graphics 'ORTEP (Johnson, 1965)'
_computing_publication_material 'SHELXL-97 (Sheldrick, 1997)'
_computing_structure_refinement 'SHELXL-97 (Sheldrick, 1997)'
_computing_structure_solution 'SHELXS-97 (Sheldrick, 1997)'
_diffrn_ambient_temperature 95(2)
_diffrn_measured_fraction_theta_full 0.999
_diffrn_measured_fraction_theta_max 0.999
_diffrn_measurement_device 'four-circle diffractometer'
_diffrn_measurement_device_type Stoe
_diffrn_measurement_method '\w scans'
_diffrn_radiation_monochromator graphite
_diffrn_radiation_source 'fine-focus sealed tube'
_diffrn_radiation_type MoK\a
_diffrn_radiation_wavelength 0.71069
_diffrn_reflns_av_R_equivalents 0.0206
_diffrn_reflns_av_sigmaI/netI 0.0441
_diffrn_reflns_limit_h_max 13
_diffrn_reflns_limit_h_min -2
_diffrn_reflns_limit_k_max 2
_diffrn_reflns_limit_k_min -25
_diffrn_reflns_limit_l_max 14
_diffrn_reflns_limit_l_min -14
_diffrn_reflns_number 7210
_diffrn_reflns_theta_full 26.00
_diffrn_reflns_theta_max 26.00
_diffrn_reflns_theta_min 2.66
_diffrn_standards_decay_% 0.0
_diffrn_standards_interval_count 100
_diffrn_standards_number 3
_exptl_absorpt_coefficient_mu 0.541
_exptl_absorpt_correction_type none
_exptl_crystal_colour yellow
_exptl_crystal_density_diffrn 1.374
_exptl_crystal_density_method 'not measured'
_exptl_crystal_description block
_exptl_crystal_F_000 1104
_exptl_crystal_size_max 0.22
_exptl_crystal_size_mid 0.20
_exptl_crystal_size_min 0.16
_refine_diff_density_max 0.407
_refine_diff_density_min -0.340
_refine_diff_density_rms 0.062
_refine_ls_extinction_method none
_refine_ls_goodness_of_fit_ref 1.032
_refine_ls_hydrogen_treatment refU
_refine_ls_matrix_type full
_refine_ls_number_parameters 316
_refine_ls_number_reflns 5054
_refine_ls_number_restraints 0
_refine_ls_restrained_S_all 1.032
_refine_ls_R_factor_all 0.0353
_refine_ls_R_factor_gt 0.0276
_refine_ls_shift/su_max 0.002
_refine_ls_shift/su_mean 0.000
_refine_ls_structure_factor_coef Fsqd
_refine_ls_weighting_details 'calc w=1/[\s^2^(Fo^2^)+(0.0000P)^2^+1.7233P] where P=(Fo^2^+2Fc^2^)/3'
_refine_ls_weighting_scheme calc
_refine_ls_wR_factor_gt 0.0609
_refine_ls_wR_factor_ref 0.0647
_reflns_number_gt 4395
_reflns_number_total 5054
_reflns_threshold_expression >2sigma(I)
_cod_data_source_file ic101159g_si_001_1.cif
_cod_data_source_block MO2S
_cod_original_sg_symbol_H-M 'P 21/n'
_cod_database_code 4316610

loop_
_symmetry_equiv_pos_as_xyz
'x, y, z'
'x+1/2, -y+1/2, z+1/2'
'-x, -y, -z'
'-x-1/2, y-1/2, -z-1/2'

loop_
_atom_site_label
_atom_site_type_symbol
_atom_site_fract_x
_atom_site_fract_y
_atom_site_fract_z
_atom_site_U_iso_or_equiv
_atom_site_adp_type
_atom_site_occupancy
_atom_site_symmetry_multiplicity
_atom_site_calc_flag
_atom_site_refinement_flags
_atom_site_disorder_assembly
_atom_site_disorder_group
Mo1 Mo 0.655983(17) 0.386249(9) 0.409518(15) 0.01271(6) Uani 1 1 d . . .
O1 O 0.67655(15) 0.46709(7) 0.39065(12) 0.0181(3) Uani 1 1 d . . .
N1 N 0.49169(17) 0.37642(9) 0.37212(14) 0.0157(4) Uani 1 1 d . . .
C1 C 0.3547(2) 0.37108(10) 0.33297(18) 0.0167(5) Uani 1 1 d . . .
C2 C 0.3164(2) 0.36163(12) 0.19730(19) 0.0245(5) Uani 1 1 d . . .
H1 H 0.3474 0.3978 0.1599 0.030(4) Uiso 1 1 calc R . .
H2 H 0.2235 0.3593 0.1671 0.030(4) Uiso 1 1 calc R . .
H3 H 0.3537 0.3218 0.1783 0.030(4) Uiso 1 1 calc R . .
C3 C 0.3126(2) 0.31356(11) 0.3933(2) 0.0245(5) Uani 1 1 d . . .
H4 H 0.3490 0.2743 0.3706 0.027(4) Uiso 1 1 calc R . .
H5 H 0.2196 0.3106 0.3680 0.027(4) Uiso 1 1 calc R . .
H6 H 0.3421 0.3189 0.4800 0.027(4) Uiso 1 1 calc R . .
C4 C 0.2966(2) 0.43340(11) 0.3621(2) 0.0243(5) Uani 1 1 d . . .
H7 H 0.3185 0.4389 0.4487 0.029(4) Uiso 1 1 calc R . .
H8 H 0.2040 0.4317 0.3295 0.029(4) Uiso 1 1 calc R . .
H9 H 0.3302 0.4695 0.3269 0.029(4) Uiso 1 1 calc R . .
C11 C 1.0671(2) 0.41925(12) 0.5305(2) 0.0246(5) Uani 1 1 d . . .
H111 H 1.1119 0.3784 0.5338 0.039(5) Uiso 1 1 calc R . .
H112 H 1.1139 0.4467 0.5960 0.039(5) Uiso 1 1 calc R . .
H113 H 1.0612 0.4404 0.4543 0.039(5) Uiso 1 1 calc R . .
C12 C 0.9356(2) 0.40730(10) 0.54160(19) 0.0179(5) Uani 1 1 d . . .
O12 O 0.86013(14) 0.37728(7) 0.45506(13) 0.0185(3) Uani 1 1 d . . .
C13 C 0.9060(2) 0.42572(10) 0.64434(19) 0.0179(5) Uani 1 1 d . . .
H13 H 0.9654 0.4524 0.6984 0.024(7) Uiso 1 1 calc R . .
C14 C 0.7955(2) 0.40841(10) 0.67568(18) 0.0161(4) Uani 1 1 d . . .
C15 C 0.8012(2) 0.41352(12) 0.80603(18) 0.0218(5) Uani 1 1 d . . .
H151 H 0.7283 0.4383 0.8143 0.036(5) Uiso 1 1 calc R . .
H152 H 0.8801 0.4350 0.8493 0.036(5) Uiso 1 1 calc R . .
H153 H 0.7988 0.3705 0.8389 0.036(5) Uiso 1 1 calc R . .
N14 N 0.69038(17) 0.38628(8) 0.59803(14) 0.0140(4) Uani 1 1 d . . .
C21 C 0.5920(2) 0.36170(11) 0.64601(17) 0.0154(4) Uani 1 1 d . . .
C22 C 0.5921(2) 0.29712(11) 0.67409(19) 0.0209(5) Uani 1 1 d . . .
H22 H 0.6557 0.2694 0.6611 0.027(3) Uiso 1 1 calc R . .
C23 C 0.4979(2) 0.27338(13) 0.7215(2) 0.0288(6) Uani 1 1 d . . .
H23 H 0.4969 0.2292 0.7403 0.027(3) Uiso 1 1 calc R . .
C24 C 0.4059(2) 0.31370(14) 0.7414(2) 0.0299(6) Uani 1 1 d . . .
H24 H 0.3426 0.2974 0.7748 0.027(3) Uiso 1 1 calc R . .
C25 C 0.4063(2) 0.37777(13) 0.71250(19) 0.0263(6) Uani 1 1 d . . .
H25 H 0.3427 0.4054 0.7255 0.027(3) Uiso 1 1 calc R . .
C26 C 0.4988(2) 0.40187(11) 0.66471(18) 0.0196(5) Uani 1 1 d . . .
H26 H 0.4985 0.4460 0.6447 0.027(3) Uiso 1 1 calc R . .
C31 C 0.6083(3) 0.17877(11) 0.3936(2) 0.0262(6) Uani 1 1 d . . .
H311 H 0.6917 0.1603 0.4328 0.031(4) Uiso 1 1 calc R . .
H312 H 0.5634 0.1512 0.3274 0.031(4) Uiso 1 1 calc R . .
H313 H 0.5586 0.1823 0.4511 0.031(4) Uiso 1 1 calc R . .
C32 C 0.6255(2) 0.24421(10) 0.34673(19) 0.0178(5) Uani 1 1 d . . .
O32 O 0.68458(14) 0.28457(7) 0.42586(12) 0.0173(3) Uani 1 1 d . . .
C33 C 0.5865(2) 0.25635(11) 0.22581(19) 0.0189(5) Uani 1 1 d . . .
H33 H 0.5319 0.2261 0.1759 0.029(7) Uiso 1 1 calc R . .
C34 C 0.6227(2) 0.31105(11) 0.17147(18) 0.0188(5) Uani 1 1 d . . .
C35 C 0.6139(3) 0.30561(12) 0.04038(19) 0.0300(6) Uani 1 1 d . . .
H351 H 0.5858 0.3466 0.0010 0.043(5) Uiso 1 1 calc R . .
H352 H 0.5527 0.2721 0.0041 0.043(5) Uiso 1 1 calc R . .
H353 H 0.6976 0.2946 0.0312 0.043(5) Uiso 1 1 calc R . .
N34 N 0.66516(17) 0.36422(9) 0.23058(15) 0.0161(4) Uani 1 1 d . . .
C41 C 0.7209(2) 0.41255(11) 0.17382(18) 0.0179(5) Uani 1 1 d . . .
C42 C 0.6522(2) 0.46684(11) 0.12472(19) 0.0230(5) Uani 1 1 d . . .
H42 H 0.5669 0.4719 0.1273 0.028(3) Uiso 1 1 calc R . .
C43 C 0.7081(3) 0.51342(12) 0.0722(2) 0.0259(5) Uani 1 1 d . . .
H43 H 0.6603 0.5500 0.0378 0.028(3) Uiso 1 1 calc R . .
C44 C 0.8327(2) 0.50736(12) 0.06931(19) 0.0254(5) Uani 1 1 d . . .
H44 H 0.8705 0.5395 0.0328 0.028(3) Uiso 1 1 calc R . .
C45 C 0.9017(2) 0.45423(12) 0.1199(2) 0.0270(5) Uani 1 1 d . . .
H45 H 0.9877 0.4500 0.1188 0.028(3) Uiso 1 1 calc R . .
C46 C 0.8469(2) 0.40691(12) 0.1725(2) 0.0236(5) Uani 1 1 d . . .
H46 H 0.8954 0.3707 0.2076 0.028(3) Uiso 1 1 calc R . .

loop_
_atom_site_aniso_label
_atom_site_aniso_U_11
_atom_site_aniso_U_22
_atom_site_aniso_U_33
_atom_site_aniso_U_23
_atom_site_aniso_U_13
_atom_site_aniso_U_12
Mo1 0.01252(10) 0.01358(9) 0.01212(9) -0.00089(7) 0.00360(7) -0.00020(8)
O1 0.0219(8) 0.0168(8) 0.0156(7) -0.0012(6) 0.0055(6) 0.0001(7)
N1 0.0161(9) 0.0203(10) 0.0103(8) -0.0018(7) 0.0032(7) 0.0000(8)
C1 0.0137(11) 0.0197(11) 0.0161(10) -0.0006(8) 0.0032(9) 0.0005(9)
C2 0.0206(12) 0.0340(13) 0.0163(10) 0.0004(10) 0.0009(9) 0.0005(11)
C3 0.0217(12) 0.0251(13) 0.0238(12) 0.0018(10) 0.0017(10) -0.0071(11)
C4 0.0177(12) 0.0246(13) 0.0295(12) -0.0032(10) 0.0046(10) 0.0035(10)
C11 0.0149(12) 0.0289(13) 0.0294(12) 0.0020(10) 0.0056(10) -0.0017(10)
C12 0.0142(11) 0.0139(10) 0.0236(11) 0.0056(9) 0.0022(9) 0.0024(9)
O12 0.0138(8) 0.0219(8) 0.0199(7) -0.0024(6) 0.0049(6) -0.0003(7)
C13 0.0150(11) 0.0175(11) 0.0182(10) 0.0006(9) -0.0003(9) -0.0027(9)
C14 0.0160(11) 0.0134(10) 0.0177(10) 0.0015(8) 0.0030(9) 0.0015(9)
C15 0.0175(12) 0.0294(13) 0.0162(10) -0.0022(9) 0.0012(9) -0.0024(10)
N14 0.0133(9) 0.0150(9) 0.0135(8) -0.0011(7) 0.0035(7) -0.0005(8)
C21 0.0139(11) 0.0213(11) 0.0105(9) -0.0015(8) 0.0024(8) -0.0032(9)
C22 0.0178(11) 0.0227(12) 0.0198(11) 0.0022(9) 0.0015(9) -0.0002(10)
C23 0.0264(13) 0.0318(14) 0.0242(12) 0.0092(11) 0.0002(11) -0.0114(12)
C24 0.0183(12) 0.0545(17) 0.0167(11) 0.0041(11) 0.0048(10) -0.0099(12)
C25 0.0158(12) 0.0471(16) 0.0162(10) -0.0058(11) 0.0048(9) 0.0019(11)
C26 0.0166(11) 0.0255(12) 0.0150(10) -0.0032(9) 0.0017(9) 0.0000(10)
C31 0.0359(14) 0.0152(11) 0.0247(12) -0.0005(9) 0.0039(11) -0.0040(11)
C32 0.0165(11) 0.0149(11) 0.0236(11) -0.0014(9) 0.0083(9) 0.0015(9)
O32 0.0193(8) 0.0146(7) 0.0169(7) -0.0011(6) 0.0036(6) -0.0003(7)
C33 0.0193(11) 0.0169(11) 0.0188(10) -0.0047(9) 0.0026(9) -0.0016(10)
C34 0.0182(11) 0.0208(11) 0.0167(10) -0.0019(9) 0.0039(9) 0.0039(10)
C35 0.0465(17) 0.0254(13) 0.0182(11) -0.0056(10) 0.0090(11) -0.0048(12)
N34 0.0177(9) 0.0161(9) 0.0151(8) 0.0007(7) 0.0056(8) 0.0010(8)
C41 0.0240(12) 0.0179(11) 0.0125(9) -0.0034(8) 0.0061(9) -0.0023(10)
C42 0.0231(12) 0.0259(12) 0.0203(11) 0.0017(10) 0.0069(10) 0.0009(11)
C43 0.0352(14) 0.0218(12) 0.0212(11) 0.0044(10) 0.0088(11) 0.0015(11)
C44 0.0385(15) 0.0229(12) 0.0171(11) -0.0029(9) 0.0116(11) -0.0112(11)
C45 0.0268(13) 0.0322(14) 0.0266(12) -0.0034(11) 0.0150(11) -0.0048(11)
C46 0.0274(13) 0.0217(12) 0.0250(11) 0.0009(10) 0.0129(10) 0.0024(11)

loop_
_atom_type_symbol
_atom_type_description
_atom_type_scat_dispersion_real
_atom_type_scat_dispersion_imag
_atom_type_scat_source
C C 0.0033 0.0016 'International Tables Vol C Tables 4.2.6.8 and 6.1.1.4'
H H 0.0000 0.0000 'International Tables Vol C Tables 4.2.6.8 and 6.1.1.4'
Mo Mo -1.6832 0.6857 'International Tables Vol C Tables 4.2.6.8 and 6.1.1.4'
N N 0.0061 0.0033 'International Tables Vol C Tables 4.2.6.8 and 6.1.1.4'
O O 0.0106 0.0060 'International Tables Vol C Tables 4.2.6.8 and 6.1.1.4'

loop_
_geom_angle_atom_site_label_1
_geom_angle_atom_site_label_2
_geom_angle_atom_site_label_3
_geom_angle
_geom_angle_site_symmetry_1
_geom_angle_site_symmetry_3
_geom_angle_publ_flag
O1 Mo1 N1 104.25(8) . . yes
O1 Mo1 N14 98.08(7) . . ?
N1 Mo1 N14 97.47(7) . . ?
O1 Mo1 O32 163.32(7) . . yes
N1 Mo1 O32 91.18(7) . . ?
N14 Mo1 O32 85.94(6) . . ?
O1 Mo1 O12 87.30(7) . . ?
N1 Mo1 O12 168.25(7) . . yes
N14 Mo1 O12 82.80(6) . . ?
O32 Mo1 O12 77.10(6) . . ?
O1 Mo1 N34 92.35(7) . . ?
N1 Mo1 N34 93.29(7) . . ?
N14 Mo1 N34 162.68(7) . . yes
O32 Mo1 N34 80.29(6) . . ?
O12 Mo1 N34 83.93(6) . . ?
C1 N1 Mo1 175.63(15) . . yes
N1 C1 C4 108.89(18) . . ?
N1 C1 C3 109.61(18) . . ?
C4 C1 C3 111.58(19) . . ?
N1 C1 C2 107.18(18) . . ?
C4 C1 C2 109.25(19) . . ?
C3 C1 C2 110.21(19) . . ?
C1 C2 H1 109.5 . . ?
C1 C2 H2 109.5 . . ?
H1 C2 H2 109.5 . . ?
C1 C2 H3 109.5 . . ?
H1 C2 H3 109.5 . . ?
H2 C2 H3 109.5 . . ?
C1 C3 H4 109.5 . . ?
C1 C3 H5 109.5 . . ?
H4 C3 H5 109.5 . . ?
C1 C3 H6 109.5 . . ?
H4 C3 H6 109.5 . . ?
H5 C3 H6 109.5 . . ?
C1 C4 H7 109.5 . . ?
C1 C4 H8 109.5 . . ?
H7 C4 H8 109.5 . . ?
C1 C4 H9 109.5 . . ?
H7 C4 H9 109.5 . . ?
H8 C4 H9 109.5 . . ?
C12 C11 H111 109.5 . . ?
C12 C11 H112 109.5 . . ?
H111 C11 H112 109.5 . . ?
C12 C11 H113 109.5 . . ?
H111 C11 H113 109.5 . . ?
H112 C11 H113 109.5 . . ?
O12 C12 C13 124.5(2) . . ?
O12 C12 C11 115.8(2) . . ?
C13 C12 C11 119.5(2) . . ?
C12 O12 Mo1 123.28(14) . . ?
C12 C13 C14 125.7(2) . . ?
C12 C13 H13 117.2 . . ?
C14 C13 H13 117.2 . . ?
N14 C14 C13 123.6(2) . . ?
N14 C14 C15 119.62(19) . . ?
C13 C14 C15 116.73(19) . . ?
C14 C15 H151 109.5 . . ?
C14 C15 H152 109.5 . . ?
H151 C15 H152 109.5 . . ?
C14 C15 H153 109.5 . . ?
H151 C15 H153 109.5 . . ?
H152 C15 H153 109.5 . . ?
C14 N14 C21 117.10(17) . . ?
C14 N14 Mo1 124.97(15) . . ?
C21 N14 Mo1 117.92(13) . . ?
C26 C21 C22 120.2(2) . . ?
C26 C21 N14 120.7(2) . . ?
C22 C21 N14 119.1(2) . . ?
C21 C22 C23 119.2(2) . . ?
C21 C22 H22 120.4 . . ?
C23 C22 H22 120.4 . . ?
C24 C23 C22 120.5(2) . . ?
C24 C23 H23 119.8 . . ?
C22 C23 H23 119.8 . . ?
C25 C24 C23 119.7(2) . . ?
C25 C24 H24 120.1 . . ?
C23 C24 H24 120.1 . . ?
C24 C25 C26 120.3(2) . . ?
C24 C25 H25 119.8 . . ?
C26 C25 H25 119.8 . . ?
C25 C26 C21 120.0(2) . . ?
C25 C26 H26 120.0 . . ?
C21 C26 H26 120.0 . . ?
C32 C31 H311 109.5 . . ?
C32 C31 H312 109.5 . . ?
H311 C31 H312 109.5 . . ?
C32 C31 H313 109.5 . . ?
H311 C31 H313 109.5 . . ?
H312 C31 H313 109.5 . . ?
O32 C32 C33 124.5(2) . . ?
O32 C32 C31 115.03(19) . . ?
C33 C32 C31 120.4(2) . . ?
C32 O32 Mo1 123.61(13) . . ?
C32 C33 C34 124.2(2) . . ?
C32 C33 H33 117.9 . . ?
C34 C33 H33 117.9 . . ?
N34 C34 C33 122.99(19) . . ?
N34 C34 C35 120.4(2) . . ?
C33 C34 C35 116.6(2) . . ?
C34 C35 H351 109.5 . . ?
C34 C35 H352 109.5 . . ?
H351 C35 H352 109.5 . . ?
C34 C35 H353 109.5 . . ?
H351 C35 H353 109.5 . . ?
H352 C35 H353 109.5 . . ?
C34 N34 C41 118.81(18) . . ?
C34 N34 Mo1 125.24(15) . . ?
C41 N34 Mo1 115.94(13) . . ?
C46 C41 C42 119.2(2) . . ?
C46 C41 N34 119.9(2) . . ?
C42 C41 N34 120.8(2) . . ?
C43 C42 C41 120.1(2) . . ?
C43 C42 H42 120.0 . . ?
C41 C42 H42 120.0 . . ?
C44 C43 C42 120.7(2) . . ?
C44 C43 H43 119.6 . . ?
C42 C43 H43 119.6 . . ?
C45 C44 C43 119.3(2) . . ?
C45 C44 H44 120.3 . . ?
C43 C44 H44 120.3 . . ?
C44 C45 C46 120.6(2) . . ?
C44 C45 H45 119.7 . . ?
C46 C45 H45 119.7 . . ?
C45 C46 C41 120.0(2) . . ?
C45 C46 H46 120.0 . . ?
C41 C46 H46 120.0 . . ?

loop_
_geom_bond_atom_site_label_1
_geom_bond_atom_site_label_2
_geom_bond_distance
_geom_bond_site_symmetry_2
_geom_bond_publ_flag
Mo1 O1 1.7259(15) . yes
Mo1 N1 1.7418(19) . yes
Mo1 N14 2.1303(17) . yes
Mo1 O32 2.1474(15) . yes
Mo1 O12 2.1578(16) . yes
Mo1 N34 2.1728(17) . yes
N1 C1 1.446(3) . ?
C1 C4 1.529(3) . ?
C1 C3 1.529(3) . ?
C1 C2 1.536(3) . ?
C2 H1 0.98 . ?
C2 H2 0.98 . ?
C2 H3 0.98 . ?
C3 H4 0.98 . ?
C3 H5 0.98 . ?
C3 H6 0.98 . ?
C4 H7 0.98 . ?
C4 H8 0.98 . ?
C4 H9 0.98 . ?
C11 C12 1.504(3) . ?
C11 H111 0.98 . ?
C11 H112 0.98 . ?
C11 H113 0.98 . ?
C12 O12 1.277(3) . ?
C12 C13 1.385(3) . ?
C13 C14 1.407(3) . ?
C13 H13 0.95 . ?
C14 N14 1.334(3) . ?
C14 C15 1.512(3) . ?
C15 H151 0.98 . ?
C15 H152 0.98 . ?
C15 H153 0.98 . ?
N14 C21 1.442(3) . ?
C21 C26 1.386(3) . ?
C21 C22 1.388(3) . ?
C22 C23 1.393(3) . ?
C22 H22 0.95 . ?
C23 C24 1.383(4) . ?
C23 H23 0.95 . ?
C24 C25 1.381(4) . ?
C24 H24 0.95 . ?
C25 C26 1.383(3) . ?
C25 H25 0.95 . ?
C26 H26 0.95 . ?
C31 C32 1.504(3) . ?
C31 H311 0.98 . ?
C31 H312 0.98 . ?
C31 H313 0.98 . ?
C32 O32 1.285(3) . ?
C32 C33 1.381(3) . ?
C33 C34 1.417(3) . ?
C33 H33 0.95 . ?
C34 N34 1.322(3) . ?
C34 C35 1.514(3) . ?
C35 H351 0.98 . ?
C35 H352 0.98 . ?
C35 H353 0.98 . ?
N34 C41 1.435(3) . ?
C41 C46 1.390(3) . ?
C41 C42 1.393(3) . ?
C42 C43 1.382(3) . ?
C42 H42 0.95 . ?
C43 C44 1.382(4) . ?
C43 H43 0.95 . ?
C44 C45 1.380(4) . ?
C44 H44 0.95 . ?
C45 C46 1.387(3) . ?
C45 H45 0.95 . ?
C46 H46 0.95 . ?

loop_
_geom_torsion_atom_site_label_1
_geom_torsion_atom_site_label_2
_geom_torsion_atom_site_label_3
_geom_torsion_atom_site_label_4
_geom_torsion
_geom_torsion_site_symmetry_1
_geom_torsion_site_symmetry_2
_geom_torsion_site_symmetry_3
_geom_torsion_site_symmetry_4
_geom_torsion_publ_flag
C13 C12 O12 Mo1 29.3(3) . . . . ?
C11 C12 O12 Mo1 -154.23(15) . . . . ?
O1 Mo1 O12 C12 58.86(16) . . . . ?
N1 Mo1 O12 C12 -131.7(3) . . . . ?
N14 Mo1 O12 C12 -39.64(16) . . . . ?
O32 Mo1 O12 C12 -127.10(17) . . . . ?
N34 Mo1 O12 C12 151.51(17) . . . . ?
O12 C12 C13 C14 7.6(4) . . . . ?
C11 C12 C13 C14 -168.8(2) . . . . ?
C12 C13 C14 N14 -18.3(4) . . . . ?
C12 C13 C14 C15 159.4(2) . . . . ?
C13 C14 N14 C21 171.1(2) . . . . ?
C15 C14 N14 C21 -6.6(3) . . . . ?
C13 C14 N14 Mo1 -10.2(3) . . . . ?
C15 C14 N14 Mo1 172.14(15) . . . . ?
O1 Mo1 N14 C14 -56.20(18) . . . . ?
N1 Mo1 N14 C14 -161.82(18) . . . . ?
O32 Mo1 N14 C14 107.52(18) . . . . ?
O12 Mo1 N14 C14 30.03(17) . . . . ?
N34 Mo1 N14 C14 70.2(3) . . . . ?
O1 Mo1 N14 C21 122.56(15) . . . . ?
N1 Mo1 N14 C21 16.94(16) . . . . ?
O32 Mo1 N14 C21 -73.72(15) . . . . ?
O12 Mo1 N14 C21 -151.21(16) . . . . ?
N34 Mo1 N14 C21 -111.0(2) . . . . ?
C14 N14 C21 C26 88.8(2) . . . . ?
Mo1 N14 C21 C26 -90.0(2) . . . . ?
C14 N14 C21 C22 -90.8(2) . . . . ?
Mo1 N14 C21 C22 90.4(2) . . . . ?
C26 C21 C22 C23 -0.2(3) . . . . ?
N14 C21 C22 C23 179.39(19) . . . . ?
C21 C22 C23 C24 -0.5(3) . . . . ?
C22 C23 C24 C25 0.9(3) . . . . ?
C23 C24 C25 C26 -0.5(3) . . . . ?
C24 C25 C26 C21 -0.2(3) . . . . ?
C22 C21 C26 C25 0.6(3) . . . . ?
N14 C21 C26 C25 -178.99(18) . . . . ?
C33 C32 O32 Mo1 32.2(3) . . . . ?
C31 C32 O32 Mo1 -152.09(16) . . . . ?
O1 Mo1 O32 C32 -108.9(2) . . . . ?
N1 Mo1 O32 C32 49.02(17) . . . . ?
N14 Mo1 O32 C32 146.43(17) . . . . ?
O12 Mo1 O32 C32 -130.05(17) . . . . ?
N34 Mo1 O32 C32 -44.11(17) . . . . ?
O32 C32 C33 C34 9.8(4) . . . . ?
C31 C32 C33 C34 -165.7(2) . . . . ?
C32 C33 C34 N34 -20.5(4) . . . . ?
C32 C33 C34 C35 157.9(2) . . . . ?
C33 C34 N34 C41 168.8(2) . . . . ?
C35 C34 N34 C41 -9.5(3) . . . . ?
C33 C34 N34 Mo1 -12.0(3) . . . . ?
C35 C34 N34 Mo1 169.64(17) . . . . ?
O1 Mo1 N34 C34 -160.86(18) . . . . ?
N1 Mo1 N34 C34 -56.43(19) . . . . ?
N14 Mo1 N34 C34 72.0(3) . . . . ?
O32 Mo1 N34 C34 34.20(18) . . . . ?
O12 Mo1 N34 C34 112.11(18) . . . . ?
O1 Mo1 N34 C41 18.33(16) . . . . ?
N1 Mo1 N34 C41 122.75(16) . . . . ?
N14 Mo1 N34 C41 -108.8(2) . . . . ?
O32 Mo1 N34 C41 -146.61(16) . . . . ?
O12 Mo1 N34 C41 -68.71(15) . . . . ?
C34 N34 C41 C46 -81.5(3) . . . . ?
Mo1 N34 C41 C46 99.2(2) . . . . ?
C34 N34 C41 C42 101.6(2) . . . . ?
Mo1 N34 C41 C42 -77.6(2) . . . . ?
C46 C41 C42 C43 2.0(3) . . . . ?
N34 C41 C42 C43 178.9(2) . . . . ?
C41 C42 C43 C44 -1.0(3) . . . . ?
C42 C43 C44 C45 -0.3(4) . . . . ?
C43 C44 C45 C46 0.5(4) . . . . ?
C44 C45 C46 C41 0.4(4) . . . . ?
C42 C41 C46 C45 -1.7(3) . . . . ?
N34 C41 C46 C45 -178.6(2) . . . . ?
